data_7001187
loop_
_publ_author_name
'Liu, Hsiao-Chan'
'Chen, I-Han'
'Huang, Anny'
'Huang, Sin-Chiang'
'Hsu, Kuei-Fang'

_publ_section_title
;
 Five related metal--organic frameworks constructed from
 [Ln2(SO4)2(H2O)n]2+ units and oxalate or acetate ligands
;
_journal_issue 18
_journal_name_full 'Dalton Transactions'
_journal_page_first 3447
_journal_page_last 3456
_journal_paper_doi 10.1039/b819935c
_journal_year 2009
_chemical_formula_moiety Cs[Dy(SO4)(H2O)(C2O4)]
_chemical_formula_sum 'C2 H2 Cs Dy O9 S'
_chemical_formula_weight 497.51
_space_group_IT_number 14
_symmetry_cell_setting monoclinic
_symmetry_space_group_name_Hall '-P 2ybc'
_symmetry_space_group_name_H-M 'P 1 21/c 1'
_atom_sites_solution_hydrogens geom
_atom_sites_solution_primary direct
_atom_sites_solution_secondary difmap
_audit_creation_method SHELXL-97
_cell_angle_alpha 90.00
_cell_angle_beta 107.7910(10)
_cell_angle_gamma 90.00
_cell_formula_units_Z 4
_cell_length_a 8.1421(7)
_cell_length_b 11.9078(10)
_cell_length_c 9.3459(8)
_cell_measurement_reflns_used 5151
_cell_measurement_temperature 273(2)
_cell_measurement_theta_max 28.42
_cell_measurement_theta_min 2.63
_cell_volume 862.79(13)
_computing_cell_refinement 'Bruker SMART'
_computing_data_collection 'Bruker SMART'
_computing_data_reduction 'Bruker SAINT'
_computing_molecular_graphics 'Bruker SHELXTL'
_computing_publication_material 'Bruker SHELXTL'
_computing_structure_refinement 'SHELXL-97 (Sheldrick, 1997)'
_computing_structure_solution 'SHELXS-97 (Sheldrick, 1990)'
_diffrn_ambient_temperature 273(2)
_diffrn_measured_fraction_theta_full 0.999
_diffrn_measured_fraction_theta_max 0.999
_diffrn_measurement_device_type 'CCD area detector'
_diffrn_measurement_method 'phi and omega scans'
_diffrn_radiation_monochromator graphite
_diffrn_radiation_source 'fine-focus sealed tube'
_diffrn_radiation_type MoK\a
_diffrn_radiation_wavelength 0.71073
_diffrn_reflns_av_R_equivalents 0.0177
_diffrn_reflns_av_sigmaI/netI 0.0188
_diffrn_reflns_limit_h_max 10
_diffrn_reflns_limit_h_min -10
_diffrn_reflns_limit_k_max 15
_diffrn_reflns_limit_k_min -10
_diffrn_reflns_limit_l_max 12
_diffrn_reflns_limit_l_min -10
_diffrn_reflns_number 6583
_diffrn_reflns_theta_full 28.42
_diffrn_reflns_theta_max 28.42
_diffrn_reflns_theta_min 2.63
_exptl_absorpt_coefficient_mu 13.087
_exptl_absorpt_correction_T_max 1
_exptl_absorpt_correction_T_min 0.723525
_exptl_absorpt_correction_type multi-scan
_exptl_absorpt_process_details SADABS
_exptl_crystal_colour light-yellow
_exptl_crystal_density_diffrn 3.830
_exptl_crystal_density_method 'not measured'
_exptl_crystal_description plate
_exptl_crystal_F_000 892
_exptl_crystal_size_max 0.22
_exptl_crystal_size_mid 0.06
_exptl_crystal_size_min 0.05
_refine_diff_density_max 1.248
_refine_diff_density_min -1.337
_refine_diff_density_rms 0.170
_refine_ls_extinction_coef 0.0072(6)
_refine_ls_extinction_expression Fc^*^=kFc[1+0.001xFc^2^\l^3^/sin(2\q)]^-1/4^
_refine_ls_extinction_method SHELXL
_refine_ls_goodness_of_fit_ref 0.807
_refine_ls_hydrogen_treatment noref
_refine_ls_matrix_type full
_refine_ls_number_parameters 128
_refine_ls_number_reflns 2166
_refine_ls_number_restraints 0
_refine_ls_restrained_S_all 0.807
_refine_ls_R_factor_all 0.0220
_refine_ls_R_factor_gt 0.0211
_refine_ls_shift/su_max 0.000
_refine_ls_shift/su_mean 0.000
_refine_ls_structure_factor_coef Fsqd
_refine_ls_weighting_details 'calc w=1/[\s^2^(Fo^2^)+(0.1000P)^2^+0.0000P] where P=(Fo^2^+2Fc^2^)/3'
_refine_ls_weighting_scheme calc
_refine_ls_wR_factor_gt 0.0875
_refine_ls_wR_factor_ref 0.0892
_reflns_number_gt 2105
_reflns_number_total 2166
_reflns_threshold_expression >2sigma(I)
_cod_data_source_file b819935c.txt
_cod_data_source_block CsDy
_cod_original_sg_symbol_H-M P2(1)/c
_cod_database_code 7001187

loop_
_symmetry_equiv_pos_as_xyz
'x, y, z'
'-x, y+1/2, -z+1/2'
'-x, -y, -z'
'x, -y-1/2, z-1/2'

loop_
_atom_site_label
_atom_site_type_symbol
_atom_site_fract_x
_atom_site_fract_y
_atom_site_fract_z
_atom_site_U_iso_or_equiv
_atom_site_adp_type
_atom_site_occupancy
_atom_site_symmetry_multiplicity
_atom_site_calc_flag
_atom_site_refinement_flags
_atom_site_disorder_assembly
_atom_site_disorder_group
Dy1 Dy 0.36697(2) 0.091526(14) 0.17346(2) 0.01050(13) Uani 1 1 d . . .
Cs1 Cs -0.05489(4) 0.32366(3) -0.09275(4) 0.02484(14) Uani 1 1 d . . .
S1 S 0.29306(12) 0.12267(8) -0.21176(10) 0.0103(2) Uani 1 1 d . . .
O1 O 0.2619(5) 0.1620(3) -0.0730(4) 0.0214(7) Uani 1 1 d . . .
O2 O 0.4452(4) 0.0478(3) -0.1680(4) 0.0259(8) Uani 1 1 d . . .
O3 O 0.1447(5) 0.0636(4) -0.3069(5) 0.0311(8) Uani 1 1 d . . .
O4 O 0.3327(5) 0.2205(3) -0.2913(4) 0.0246(7) Uani 1 1 d . . .
O5 O 0.2000(4) -0.0606(3) 0.0233(4) 0.0172(6) Uani 1 1 d . . .
O6 O -0.0595(4) -0.1120(3) -0.1264(4) 0.0156(6) Uani 1 1 d . . .
O7 O 0.5662(5) 0.1185(3) 0.4243(4) 0.0203(6) Uani 1 1 d . . .
O8 O 0.6905(4) 0.0296(3) 0.6419(4) 0.0249(7) Uani 1 1 d . . .
O9 O 0.6136(4) 0.1833(3) 0.1253(4) 0.0191(6) Uani 1 1 d . . .
H9A H 0.7047 0.1476 0.1704 0.029 Uiso 1 1 d R . .
H9B H 0.5988 0.1839 0.0318 0.029 Uiso 1 1 d R . .
C1 C 0.0406(5) -0.0490(3) -0.0301(5) 0.0141(8) Uani 1 1 d . . .
C2 C 0.5749(5) 0.0431(4) 0.5199(5) 0.0161(8) Uani 1 1 d . . .

loop_
_atom_site_aniso_label
_atom_site_aniso_U_11
_atom_site_aniso_U_22
_atom_site_aniso_U_33
_atom_site_aniso_U_23
_atom_site_aniso_U_13
_atom_site_aniso_U_12
Dy1 0.01115(17) 0.00833(16) 0.01126(16) -0.00016(5) 0.00227(10) 0.00094(5)
Cs1 0.0253(2) 0.0242(2) 0.0232(2) 0.00664(11) 0.00475(14) 0.00704(10)
S1 0.0119(4) 0.0080(4) 0.0102(4) 0.0007(3) 0.0019(3) 0.0000(3)
O1 0.0282(17) 0.0249(17) 0.0133(15) 0.0020(12) 0.0095(13) 0.0093(13)
O2 0.0227(16) 0.0185(17) 0.032(2) -0.0014(14) 0.0025(14) 0.0134(13)
O3 0.031(2) 0.0274(18) 0.027(2) -0.0051(16) -0.0034(16) -0.0143(16)
O4 0.0365(19) 0.0145(16) 0.0265(17) 0.0085(13) 0.0151(15) -0.0016(13)
O5 0.0130(13) 0.0157(14) 0.0212(16) -0.0065(13) 0.0027(11) 0.0007(11)
O6 0.0151(15) 0.0151(14) 0.0166(15) -0.0014(12) 0.0051(12) -0.0015(11)
O7 0.0256(16) 0.0190(15) 0.0133(15) 0.0023(13) 0.0016(12) -0.0080(13)
O8 0.0232(16) 0.0308(18) 0.0174(16) 0.0065(13) 0.0014(13) -0.0123(14)
O9 0.0169(14) 0.0182(16) 0.0238(17) -0.0005(12) 0.0085(13) 0.0025(11)
C1 0.0157(18) 0.0116(19) 0.0178(19) 0.0034(15) 0.0093(15) 0.0009(14)
C2 0.0173(19) 0.0144(19) 0.0143(19) 0.0004(15) 0.0015(15) -0.0023(15)

loop_
_atom_type_symbol
_atom_type_description
_atom_type_scat_dispersion_real
_atom_type_scat_dispersion_imag
_atom_type_scat_source
C C 0.0033 0.0016 'International Tables Vol C Tables 4.2.6.8 and 6.1.1.4'
O O 0.0106 0.0060 'International Tables Vol C Tables 4.2.6.8 and 6.1.1.4'
S S 0.1246 0.1234 'International Tables Vol C Tables 4.2.6.8 and 6.1.1.4'
Cs Cs -0.3680 2.1192 'International Tables Vol C Tables 4.2.6.8 and 6.1.1.4'
Dy Dy -0.1892 4.4098 'International Tables Vol C Tables 4.2.6.8 and 6.1.1.4'
H H 0.0000 0.0000 'International Tables Vol C Tables 4.2.6.8 and 6.1.1.4'

loop_
_geom_angle_atom_site_label_1
_geom_angle_atom_site_label_2
_geom_angle_atom_site_label_3
_geom_angle
_geom_angle_site_symmetry_1
_geom_angle_site_symmetry_3
_geom_angle_publ_flag
O2 Dy1 O4 146.13(14) 3_655 4_566 ?
O2 Dy1 O1 106.56(13) 3_655 . ?
O4 Dy1 O1 76.64(13) 4_566 . ?
O2 Dy1 O8 81.80(14) 3_655 3_656 ?
O4 Dy1 O8 115.10(14) 4_566 3_656 ?
O1 Dy1 O8 145.57(12) . 3_656 ?
O2 Dy1 O6 137.52(12) 3_655 3 ?
O4 Dy1 O6 76.31(12) 4_566 3 ?
O1 Dy1 O6 74.91(12) . 3 ?
O8 Dy1 O6 76.87(12) 3_656 3 ?
O2 Dy1 O7 82.08(13) 3_655 . ?
O4 Dy1 O7 78.86(13) 4_566 . ?
O1 Dy1 O7 146.41(12) . . ?
O8 Dy1 O7 66.77(11) 3_656 . ?
O6 Dy1 O7 120.72(12) 3 . ?
O2 Dy1 O5 72.82(12) 3_655 . ?
O4 Dy1 O5 137.57(12) 4_566 . ?
O1 Dy1 O5 74.27(13) . . ?
O8 Dy1 O5 76.73(12) 3_656 . ?
O6 Dy1 O5 66.77(10) 3 . ?
O7 Dy1 O5 138.13(12) . . ?
O2 Dy1 O9 74.08(12) 3_655 . ?
O4 Dy1 O9 74.49(12) 4_566 . ?
O1 Dy1 O9 74.58(12) . . ?
O8 Dy1 O9 138.73(12) 3_656 . ?
O6 Dy1 O9 141.65(11) 3 . ?
O7 Dy1 O9 76.98(12) . . ?
O5 Dy1 O9 124.85(11) . . ?
O2 Dy1 Cs1 147.14(10) 3_655 . ?
O4 Dy1 Cs1 51.41(10) 4_566 . ?
O1 Dy1 Cs1 41.83(8) . . ?
O8 Dy1 Cs1 118.74(9) 3_656 . ?
O6 Dy1 Cs1 42.91(8) 3 . ?
O7 Dy1 Cs1 128.43(9) . . ?
O5 Dy1 Cs1 86.62(8) . . ?
O9 Dy1 Cs1 98.86(8) . . ?
O2 Dy1 Cs1 64.97(10) 3_655 4_666 ?
O4 Dy1 Cs1 82.56(10) 4_566 4_666 ?
O1 Dy1 Cs1 113.28(9) . 4_666 ?
O8 Dy1 Cs1 100.61(8) 3_656 4_666 ?
O6 Dy1 Cs1 154.93(8) 3 4_666 ?
O7 Dy1 Cs1 40.29(8) . 4_666 ?
O5 Dy1 Cs1 137.57(7) . 4_666 ?
O9 Dy1 Cs1 38.74(8) . 4_666 ?
Cs1 Dy1 Cs1 127.985(6) . 4_666 ?
O2 Dy1 Cs1 139.45(10) 3_655 4_566 ?
O4 Dy1 Cs1 65.53(9) 4_566 4_566 ?
O1 Dy1 Cs1 106.21(8) . 4_566 ?
O8 Dy1 Cs1 57.71(10) 3_656 4_566 ?
O6 Dy1 Cs1 37.00(8) 3 4_566 ?
O7 Dy1 Cs1 83.72(9) . 4_566 ?
O5 Dy1 Cs1 93.96(7) . 4_566 ?
O9 Dy1 Cs1 138.21(8) . 4_566 ?
Cs1 Dy1 Cs1 65.460(7) . 4_566 ?
Cs1 Dy1 Cs1 120.798(9) 4_666 4_566 ?
O3 Cs1 O3 82.34(11) 4_566 2_554 ?
O3 Cs1 O6 114.77(11) 4_566 2_554 ?
O3 Cs1 O6 67.38(10) 2_554 2_554 ?
O3 Cs1 O9 148.67(10) 4_566 4_465 ?
O3 Cs1 O9 72.61(10) 2_554 4_465 ?
O6 Cs1 O9 72.77(8) 2_554 4_465 ?
O3 Cs1 O1 90.58(10) 4_566 . ?
O3 Cs1 O1 134.82(10) 2_554 . ?
O6 Cs1 O1 75.73(8) 2_554 . ?
O9 Cs1 O1 120.41(9) 4_465 . ?
O3 Cs1 O6 79.00(10) 4_566 3 ?
O3 Cs1 O6 159.55(10) 2_554 3 ?
O6 Cs1 O6 128.69(9) 2_554 3 ?
O9 Cs1 O6 121.51(8) 4_465 3 ?
O1 Cs1 O6 54.11(8) . 3 ?
O3 Cs1 O7 97.33(10) 4_566 4_465 ?
O3 Cs1 O7 70.62(11) 2_554 4_465 ?
O6 Cs1 O7 121.63(8) 2_554 4_465 ?
O9 Cs1 O7 57.01(8) 4_465 4_465 ?
O1 Cs1 O7 154.38(10) . 4_465 ?
O6 Cs1 O7 103.48(9) 3 4_465 ?
O3 Cs1 C1 100.02(11) 4_566 3 ?
O3 Cs1 C1 167.61(10) 2_554 3 ?
O6 Cs1 C1 121.39(9) 2_554 3 ?
O9 Cs1 C1 100.75(10) 4_465 3 ?
O1 Cs1 C1 57.54(9) . 3 ?
O6 Cs1 C1 21.38(10) 3 3 ?
O7 Cs1 C1 96.99(9) 4_465 3 ?
O3 Cs1 O5 111.14(10) 4_566 3 ?
O3 Cs1 O5 147.61(10) 2_554 3 ?
O6 Cs1 O5 125.52(8) 2_554 3 ?
O9 Cs1 O5 83.05(8) 4_465 3 ?
O1 Cs1 O5 76.09(8) . 3 ?
O6 Cs1 O5 38.79(8) 3 3 ?
O7 Cs1 O5 78.33(9) 4_465 3 ?
C1 Cs1 O5 20.73(9) 3 3 ?
O3 Cs1 O4 41.60(9) 4_566 4_566 ?
O3 Cs1 O4 117.08(10) 2_554 4_566 ?
O6 Cs1 O4 106.23(8) 2_554 4_566 ?
O9 Cs1 O4 169.42(8) 4_465 4_566 ?
O1 Cs1 O4 50.12(8) . 4_566 ?
O6 Cs1 O4 50.56(8) 3 4_566 ?
O7 Cs1 O4 128.57(8) 4_465 4_566 ?
C1 Cs1 O4 70.51(9) 3 4_566 ?
O5 Cs1 O4 89.35(8) 3 4_566 ?
O3 Cs1 C2 80.02(10) 4_566 4_465 ?
O3 Cs1 C2 63.76(11) 2_554 4_465 ?
O6 Cs1 C2 126.09(9) 2_554 4_465 ?
O9 Cs1 C2 72.24(9) 4_465 4_465 ?
O1 Cs1 C2 158.19(9) . 4_465 ?
O6 Cs1 C2 104.48(9) 3 4_465 ?
O7 Cs1 C2 17.92(9) 4_465 4_465 ?
C1 Cs1 C2 104.49(9) 3 4_465 ?
O5 Cs1 C2 88.91(8) 3 4_465 ?
O4 Cs1 C2 115.13(8) 4_566 4_465 ?
O3 Cs1 S1 19.43(7) 4_566 4_566 ?
O3 Cs1 S1 99.72(8) 2_554 4_566 ?
O6 Cs1 S1 114.13(6) 2_554 4_566 ?
O9 Cs1 S1 167.37(6) 4_465 4_566 ?
O1 Cs1 S1 72.15(6) . 4_566 ?
O6 Cs1 S1 63.44(6) 3 4_566 ?
O7 Cs1 S1 111.32(6) 4_465 4_566 ?
C1 Cs1 S1 84.82(8) 3 4_566 ?
O5 Cs1 S1 99.91(6) 3 4_566 ?
O4 Cs1 S1 22.35(5) 4_566 4_566 ?
C2 Cs1 S1 95.46(7) 4_465 4_566 ?
O3 S1 O4 110.2(2) . . ?
O3 S1 O1 111.1(2) . . ?
O4 S1 O1 108.5(2) . . ?
O3 S1 O2 110.4(3) . . ?
O4 S1 O2 108.8(2) . . ?
O1 S1 O2 107.7(2) . . ?
O3 S1 Cs1 43.44(17) . 4_565 ?
O4 S1 Cs1 67.41(16) . 4_565 ?
O1 S1 Cs1 118.93(14) . 4_565 ?
O2 S1 Cs1 132.08(15) . 4_565 ?
O3 S1 Cs1 86.22(19) . . ?
O4 S1 Cs1 87.21(15) . . ?
O1 S1 Cs1 42.11(13) . . ?
O2 S1 Cs1 149.79(16) . . ?
Cs1 S1 Cs1 77.374(19) 4_565 . ?
S1 O1 Dy1 129.80(19) . . ?
S1 O1 Cs1 119.79(17) . . ?
Dy1 O1 Cs1 108.58(11) . . ?
S1 O2 Dy1 161.6(2) . 3_655 ?
S1 O3 Cs1 117.1(2) . 4_565 ?
S1 O3 Cs1 136.7(3) . 2_544 ?
Cs1 O3 Cs1 97.66(11) 4_565 2_544 ?
S1 O4 Dy1 154.4(2) . 4_565 ?
S1 O4 Cs1 90.24(17) . 4_565 ?
Dy1 O4 Cs1 98.48(12) 4_565 4_565 ?
C1 O5 Dy1 118.5(3) . . ?
C1 O5 Cs1 78.7(2) . 3 ?
Dy1 O5 Cs1 136.36(13) . 3 ?
C1 O6 Dy1 118.5(3) . 3 ?
C1 O6 Cs1 116.8(2) . 2_544 ?
Dy1 O6 Cs1 115.36(12) 3 2_544 ?
C1 O6 Cs1 90.8(3) . 3 ?
Dy1 O6 Cs1 106.15(11) 3 3 ?
Cs1 O6 Cs1 103.89(9) 2_544 3 ?
C2 O7 Dy1 117.9(3) . . ?
C2 O7 Cs1 110.1(3) . 4_666 ?
Dy1 O7 Cs1 110.41(12) . 4_666 ?
C2 O8 Dy1 118.4(3) . 3_656 ?
Dy1 O9 Cs1 112.15(12) . 4_666 ?
O5 C1 O6 125.9(4) . . ?
O5 C1 C1 116.8(5) . 3 ?
O6 C1 C1 117.3(5) . 3 ?
O5 C1 Cs1 80.6(2) . 3 ?
O6 C1 Cs1 67.8(2) . 3 ?
C1 C1 Cs1 125.0(3) 3 3 ?
O5 C1 Cs1 90.2(2) . 2_544 ?
O6 C1 Cs1 46.3(2) . 2_544 ?
C1 C1 Cs1 140.4(4) 3 2_544 ?
Cs1 C1 Cs1 85.66(9) 3 2_544 ?
O8 C2 O7 127.3(4) . . ?
O8 C2 C2 117.0(5) . 3_656 ?
O7 C2 C2 115.7(5) . 3_656 ?
O8 C2 Cs1 82.3(2) . 4_666 ?
O7 C2 Cs1 52.0(2) . 4_666 ?
C2 C2 Cs1 146.8(4) 3_656 4_666 ?

loop_
_geom_bond_atom_site_label_1
_geom_bond_atom_site_label_2
_geom_bond_distance
_geom_bond_site_symmetry_2
_geom_bond_publ_flag
Dy1 O2 2.267(3) 3_655 ?
Dy1 O4 2.291(3) 4_566 ?
Dy1 O1 2.353(3) . ?
Dy1 O8 2.403(3) 3_656 ?
Dy1 O6 2.418(3) 3 ?
Dy1 O7 2.430(3) . ?
Dy1 O5 2.436(3) . ?
Dy1 O9 2.445(3) . ?
Dy1 Cs1 4.5173(4) . ?
Dy1 Cs1 4.6548(5) 4_666 ?
Dy1 Cs1 4.7094(5) 4_566 ?
Cs1 O3 2.987(4) 4_566 ?
Cs1 O3 3.027(4) 2_554 ?
Cs1 O6 3.136(3) 2_554 ?
Cs1 O9 3.145(4) 4_465 ?
Cs1 O1 3.178(3) . ?
Cs1 O6 3.202(3) 3 ?
Cs1 O7 3.212(3) 4_465 ?
Cs1 C1 3.457(4) 3 ?
Cs1 O5 3.479(3) 3 ?
Cs1 O4 3.570(4) 4_566 ?
Cs1 C2 3.828(4) 4_465 ?
Cs1 S1 3.8664(10) 4_566 ?
S1 O3 1.445(4) . ?
S1 O4 1.470(3) . ?
S1 O1 1.472(3) . ?
S1 O2 1.479(3) . ?
S1 Cs1 3.8664(10) 4_565 ?
O2 Dy1 2.267(3) 3_655 ?
O3 Cs1 2.987(4) 4_565 ?
O3 Cs1 3.027(4) 2_544 ?
O4 Dy1 2.291(3) 4_565 ?
O4 Cs1 3.570(4) 4_565 ?
O5 C1 1.248(5) . ?
O5 Cs1 3.479(3) 3 ?
O6 C1 1.261(6) . ?
O6 Dy1 2.418(3) 3 ?
O6 Cs1 3.136(3) 2_544 ?
O6 Cs1 3.202(3) 3 ?
O7 C2 1.254(6) . ?
O7 Cs1 3.212(3) 4_666 ?
O8 C2 1.247(6) . ?
O8 Dy1 2.403(3) 3_656 ?
O9 Cs1 3.145(4) 4_666 ?
C1 C1 1.530(8) 3 ?
C1 Cs1 3.457(4) 3 ?
C1 Cs1 3.871(4) 2_544 ?
C2 C2 1.550(8) 3_656 ?
C2 Cs1 3.828(4) 4_666 ?
